data_4062099
loop_
_publ_author_name
'Francis, Matthew D.'
'Hitchcock, Peter B.'

_publ_section_title
;
 Studies of the 24-Electronnido-5-Vertex Clusters [M(\h^4^-P~2~C~2~Bu^t^~2~)]
 (M = Ge, Pb, Sn): Synthesis and Characterization of [M(\h^4^-P~2~C~2~Bu^t^~2~)]
 (M = Ge, Pb), [Sn(\h^4^-P~2~C~2~Bu^t^~2~){W(CO)~5~}~n~] (n= 1, 2), and
 [I~2~GeP~2~C~2~Bu^t^~2~] and the M\"ossbauer Spectrum of
 [Sn(\h^4^-P~2~C~2~Bu^t^~2~)]}
;
_journal_coden_ASTM ORGND7
_journal_issue 14
_journal_name_full Organometallics
_journal_page_first 2891
_journal_page_last 2896
_journal_paper_doi 10.1021/om030186l
_journal_volume 22
_journal_year 2003
_chemical_formula_moiety 'C10 H18 P2 Pb1'
_chemical_formula_structural 'C10 H18 P2 PB'
_chemical_formula_sum 'C10 H18 P2 Pb'
_chemical_formula_weight 407.37
_chemical_name_common '[Pb(P2C2tBu2)]'
_space_group_IT_number 15
_symmetry_cell_setting monoclinic
_symmetry_space_group_name_Hall '-C 2yc'
_symmetry_space_group_name_H-M 'C 1 2/c 1'
_cell_angle_alpha 90
_cell_angle_beta 96.014(5)
_cell_angle_gamma 90
_cell_formula_units_Z 4
_cell_length_a 19.8240(19)
_cell_length_b 6.0564(6)
_cell_length_c 10.6501(7)
_cell_measurement_temperature 173(2)
_cell_volume 1271.64(19)
_diffrn_ambient_temperature 173(2)
_exptl_crystal_density_diffrn 2.128
_cod_depositor_comments
;
 Updated bibliographical information.

 Antanas Vaitkus,
 2019-09-11
;
_cod_original_sg_symbol_H-M 'C 2/c'
_cod_database_code 4062099

loop_
_symmetry_equiv_pos_as_xyz
'x, y, z'
'-x, y, -z+1/2'
'x+1/2, y+1/2, z'
'-x+1/2, y+1/2, -z+1/2'
'-x, -y, -z'
'x, -y, z-1/2'
'-x+1/2, -y+1/2, -z'
'x+1/2, -y+1/2, z-1/2'

loop_
_atom_site_label
_atom_site_type_symbol
_atom_site_fract_x
_atom_site_fract_y
_atom_site_fract_z
_atom_site_U_iso_or_equiv
_atom_site_adp_type
_atom_site_occupancy
_atom_site_symmetry_multiplicity
_atom_site_calc_flag
_atom_site_refinement_flags
_atom_site_disorder_assembly
_atom_site_disorder_group
Pb Pb 0 0.08648(5) 0.25 0.0338(2) Uani 1 2 d S . .
P P -0.02028(8) -0.3006(3) 0.36699(13) 0.0241(3) Uani 1 1 d . . .
C1 C 0.0578(3) -0.2843(9) 0.2948(5) 0.0197(10) Uani 1 1 d . . .
C2 C 0.1306(3) -0.3028(9) 0.3500(5) 0.0203(11) Uani 1 1 d . . .
C3 C 0.1495(4) -0.5483(11) 0.3657(7) 0.0286(13) Uani 1 1 d . . .
H3A H 0.1435 -0.6212 0.2831 0.043 Uiso 1 1 calc R . .
H3B H 0.1201 -0.6187 0.4224 0.043 Uiso 1 1 calc R . .
H3C H 0.1969 -0.5613 0.4014 0.043 Uiso 1 1 calc R . .
C4 C 0.1402(3) -0.1937(12) 0.4809(6) 0.0312(14) Uani 1 1 d . . .
H4A H 0.1114 -0.2682 0.5373 0.047 Uiso 1 1 calc R . .
H4B H 0.1274 -0.0376 0.4732 0.047 Uiso 1 1 calc R . .
H4C H 0.1878 -0.2056 0.5156 0.047 Uiso 1 1 calc R . .
C5 C 0.1777(3) -0.1929(12) 0.2625(6) 0.0319(14) Uani 1 1 d . . .
H5A H 0.1655 -0.0369 0.2512 0.048 Uiso 1 1 calc R . .
H5B H 0.1729 -0.2672 0.1803 0.048 Uiso 1 1 calc R . .
H5C H 0.2248 -0.2047 0.3003 0.048 Uiso 1 1 calc R . .

loop_
_atom_site_aniso_label
_atom_site_aniso_U_11
_atom_site_aniso_U_22
_atom_site_aniso_U_33
_atom_site_aniso_U_23
_atom_site_aniso_U_13
_atom_site_aniso_U_12
Pb 0.0273(3) 0.0169(2) 0.0553(3) 0 -0.00434(15) 0
P 0.0212(7) 0.0331(9) 0.0180(6) 0.0033(5) 0.0023(5) -0.0001(6)
C1 0.021(3) 0.020(3) 0.019(2) 0.0004(18) 0.0009(19) 0.000(2)
C2 0.020(3) 0.016(3) 0.024(2) 0.0020(19) -0.0002(19) -0.001(2)
C3 0.024(3) 0.020(3) 0.042(3) -0.001(2) 0.003(2) 0.000(2)
C4 0.031(3) 0.034(4) 0.026(3) -0.006(2) -0.009(2) 0.004(3)
C5 0.023(3) 0.038(4) 0.034(3) 0.009(3) 0.003(2) 0.000(3)

loop_
_geom_bond_atom_site_label_1
_geom_bond_atom_site_label_2
_geom_bond_distance
_geom_bond_site_symmetry_2
_geom_bond_publ_flag
Pb C1 2.544(6) 2 ?
Pb C1 2.544(6) . ?
Pb P 2.7044(16) 2 ?
Pb P 2.7044(16) . ?
P C1 1.807(5) 2 ?
P C1 1.802(6) . ?
P P 2.697(3) 2 ?
C1 C2 1.503(8) . ?
C1 P 1.807(5) 2 ?
C2 C4 1.536(8) . ?
C2 C5 1.539(8) . ?
C2 C3 1.538(9) . ?
